data_2021048
loop_
_publ_author_name
'Szczesio, Ma\/lgorzata'
'Go\/lka, Jolanta'
'Korona-G\/lowniak, Izabela'
'Orlewska, Czes\/lawa'
'Gobis, Katarzyna'
'Olczak, Andrzej'

_publ_section_title
;
 Planarity of heteroaryldithiocarbazic acid derivatives showing
 tuberculostatic activity: structure--activity relationships
;
_journal_coeditor_code FN3253
_journal_issue 3
_journal_name_full 'Acta Crystallographica Section C'
_journal_page_first
;
;
_journal_paper_doi 10.1107/S205322961800284X
_journal_volume 74
_journal_year 2018
_chemical_formula_iupac 'C9 H12 N4 S2'
_chemical_formula_moiety 'C9 H12 N4 S2'
_chemical_formula_sum 'C9 H12 N4 S2'
_chemical_formula_weight 240.35
_chemical_name_systematic
;
(<i>Z</i>)-Methyl
2-[amino(pyridin-2-yl)methylidene]-1-methylhydrazinecarbodithioate
;
_space_group_crystal_system triclinic
_space_group_IT_number 2
_space_group_name_Hall '-P 1'
_space_group_name_H-M_alt 'P -1'
_symmetry_space_group_name_Hall '-P 1'
_symmetry_space_group_name_H-M 'P -1'
_atom_sites_solution_hydrogens mixed
_audit_creation_method SHELXL-2014
_cell_angle_alpha 79.167(2)
_cell_angle_beta 71.019(2)
_cell_angle_gamma 84.080(2)
_cell_formula_units_Z 2
_cell_length_a 7.3230(2)
_cell_length_b 8.5983(2)
_cell_length_c 10.0343(2)
_cell_measurement_reflns_used 21672
_cell_measurement_temperature 100.01(10)
_cell_measurement_theta_max 78.7410
_cell_measurement_theta_min 4.7090
_cell_volume 586.21(3)
_computing_cell_refinement
;
CrysAlis PRO (Rigaku OD, 2015)
;
_computing_data_collection
;
CrysAlis PRO (Rigaku OD, 2015)
;
_computing_data_reduction
;
CrysAlis PRO (Rigaku OD, 2015)
;
_computing_molecular_graphics
;
PLATON (Spek, 2009) and Mercury (Macrae <i>et al.</i>,  2008)
;
_computing_publication_material
;
PLATON (Spek, 2009)
;
_computing_structure_refinement
;
SHELXL2014 (Sheldrick, 2015)
;
_computing_structure_solution
;
SHELXS97 (Sheldrick, 2008)
;
_diffrn_ambient_temperature 100(10)
_diffrn_measured_fraction_theta_full 0.999
_diffrn_measured_fraction_theta_max 0.954
_diffrn_measurement_device_type 'XtaLAB Synergy, Dualflex, Pilatus 300K'
_diffrn_measurement_method '\w scans'
_diffrn_radiation_monochromator mirror
_diffrn_radiation_type CuK\a
_diffrn_radiation_wavelength 1.54184
_diffrn_reflns_av_R_equivalents 0.0604
_diffrn_reflns_limit_h_max 9
_diffrn_reflns_limit_h_min -9
_diffrn_reflns_limit_k_max 10
_diffrn_reflns_limit_k_min -10
_diffrn_reflns_limit_l_max 12
_diffrn_reflns_limit_l_min -12
_diffrn_reflns_number 24172
_diffrn_reflns_theta_full 67.684
_diffrn_reflns_theta_max 79.020
_diffrn_reflns_theta_min 4.724
_exptl_absorpt_coefficient_mu 3.906
_exptl_absorpt_correction_T_max 1.000
_exptl_absorpt_correction_T_min 0.176
_exptl_absorpt_correction_type gaussian
_exptl_absorpt_process_details
;
(CrysAlis PRO; Rigaku OD, 2015)
;
_exptl_crystal_colour colourless
_exptl_crystal_density_diffrn 1.362
_exptl_crystal_description needle
_exptl_crystal_F_000 252
_exptl_crystal_size_max 0.50
_exptl_crystal_size_mid 0.40
_exptl_crystal_size_min 0.15
_refine_diff_density_max 0.558
_refine_diff_density_min -0.300
_refine_ls_extinction_coef 0.0147(15)
_refine_ls_extinction_expression Fc^*^=kFc[1+0.001xFc^2^\l^3^/sin(2\q)]^-1/4^
_refine_ls_extinction_method
;
SHELXL2014 (Sheldrick, 2015)
;
_refine_ls_goodness_of_fit_ref 1.038
_refine_ls_hydrogen_treatment mixed
_refine_ls_matrix_type full
_refine_ls_number_parameters 145
_refine_ls_number_reflns 2417
_refine_ls_number_restraints 0
_refine_ls_restrained_S_all 1.038
_refine_ls_R_factor_all 0.0353
_refine_ls_R_factor_gt 0.0350
_refine_ls_shift/su_max 0.001
_refine_ls_shift/su_mean 0.000
_refine_ls_structure_factor_coef Fsqd
_refine_ls_weighting_details 'w=1/[\s^2^(Fo^2^)+(0.0656P)^2^+0.3090P] where P=(Fo^2^+2Fc^2^)/3'
_refine_ls_weighting_scheme calc
_refine_ls_wR_factor_gt 0.0983
_refine_ls_wR_factor_ref 0.0985
_reflns_number_gt 2393
_reflns_number_total 2417
_reflns_threshold_expression 'I > 2\s(I)'
_cod_data_source_file fn3253sup1.cif
_cod_data_source_block S3
_cod_database_code 2021048
_shelx_space_group_comment
;
The symmetry employed for this shelxl refinement is uniquely defined
by the following loop, which should always be used as a source of
symmetry information in preference to the above space-group names.
They are only intended as comments.
;
_shelxl_version_number 2.014

loop_
_space_group_symop_operation_xyz
'x, y, z'
'-x, -y, -z'

loop_
_atom_site_type_symbol
_atom_site_label
_atom_site_fract_x
_atom_site_fract_y
_atom_site_fract_z
_atom_site_U_iso_or_equiv
_atom_site_adp_type
_atom_site_calc_flag
_atom_site_occupancy
C C1 0.31630(19) 0.09177(17) 0.72264(15) 0.0122(3) Uani d 1
S S1 0.34397(5) 0.06346(4) 0.89411(4) 0.01573(15) Uani d 1
C C2 0.3910(2) 0.27722(18) 0.49557(16) 0.0171(3) Uani d 1
H H2A 0.4059 0.1910 0.4439 0.026 Uiso calc 1
H H2B 0.4892 0.3516 0.4443 0.026 Uiso calc 1
H H2C 0.2658 0.3291 0.5056 0.026 Uiso calc 1
N N2 0.40933(17) 0.21624(15) 0.63707(13) 0.0135(3) Uani d 1
S S2 0.18763(5) -0.02514(4) 0.67422(4) 0.01568(15) Uani d 1
N N3 0.47965(17) 0.32513(15) 0.69812(13) 0.0144(3) Uani d 1
C C4 0.6665(2) 0.30834(17) 0.67435(15) 0.0130(3) Uani d 1
N N5 0.7889(2) 0.20436(17) 0.60358(15) 0.0204(3) Uani d 1
H H5A 0.752(3) 0.133(3) 0.569(2) 0.024 Uiso d 1
H H5B 0.899(3) 0.199(3) 0.603(2) 0.024 Uiso d 1
C C11 0.2272(2) -0.11904(19) 0.97915(17) 0.0211(3) Uani d 1
H H11A 0.0966 -0.1093 0.9764 0.032 Uiso calc 1
H H11B 0.2264 -0.1420 1.0767 0.032 Uiso calc 1
H H11C 0.2960 -0.2034 0.9299 0.032 Uiso calc 1
C C41 0.7511(2) 0.41881(16) 0.73531(15) 0.0124(3) Uani d 1
N N42 0.94248(18) 0.40172(16) 0.70950(15) 0.0190(3) Uani d 1
C C43 1.0231(2) 0.4971(2) 0.76351(19) 0.0229(4) Uani d 1
H H43 1.1560 0.4864 0.7470 0.027 Uiso calc 1
C C44 0.9187(2) 0.6113(2) 0.84294(18) 0.0220(3) Uani d 1
H H44 0.9803 0.6756 0.8784 0.026 Uiso calc 1
C C45 0.7210(2) 0.6273(2) 0.86809(18) 0.0219(3) Uani d 1
H H45 0.6473 0.7030 0.9206 0.026 Uiso calc 1
C C46 0.6342(2) 0.52893(19) 0.81397(16) 0.0177(3) Uani d 1
H H46 0.5015 0.5365 0.8299 0.021 Uiso calc 1

loop_
_atom_site_aniso_label
_atom_site_aniso_U_11
_atom_site_aniso_U_22
_atom_site_aniso_U_33
_atom_site_aniso_U_12
_atom_site_aniso_U_13
_atom_site_aniso_U_23
C1 0.0091(6) 0.0145(7) 0.0155(7) 0.0010(5) -0.0050(5) -0.0071(5)
S1 0.0181(2) 0.0174(2) 0.0156(2) -0.00557(14) -0.00900(15) -0.00283(15)
C2 0.0170(7) 0.0195(8) 0.0162(7) -0.0027(6) -0.0067(5) -0.0029(6)
N2 0.0131(6) 0.0136(6) 0.0166(6) -0.0027(4) -0.0067(5) -0.0046(5)
S2 0.0159(2) 0.0162(2) 0.0195(2) -0.00468(14) -0.00815(15) -0.00725(15)
N3 0.0127(6) 0.0137(6) 0.0200(6) -0.0032(4) -0.0065(5) -0.0065(5)
C4 0.0146(7) 0.0122(7) 0.0135(6) -0.0019(5) -0.0060(5) -0.0020(5)
N5 0.0130(6) 0.0253(7) 0.0298(7) 0.0014(5) -0.0091(5) -0.0181(6)
C11 0.0237(8) 0.0178(8) 0.0230(8) -0.0058(6) -0.0106(6) 0.0021(6)
C41 0.0139(7) 0.0108(7) 0.0138(6) -0.0030(5) -0.0059(5) -0.0010(5)
N42 0.0140(6) 0.0181(6) 0.0277(7) -0.0016(5) -0.0070(5) -0.0094(5)
C43 0.0152(7) 0.0233(8) 0.0354(9) -0.0039(6) -0.0101(6) -0.0116(7)
C44 0.0227(8) 0.0208(8) 0.0286(8) -0.0064(6) -0.0114(6) -0.0100(6)
C45 0.0222(8) 0.0211(8) 0.0268(8) -0.0008(6) -0.0081(6) -0.0136(6)
C46 0.0147(7) 0.0203(8) 0.0207(7) -0.0011(6) -0.0060(5) -0.0088(6)

loop_
_atom_type_symbol
_atom_type_description
_atom_type_scat_dispersion_real
_atom_type_scat_dispersion_imag
_atom_type_scat_source
C C 0.0181 0.0091 'International Tables Vol C Tables 4.2.6.8 and 6.1.1.4'
H H 0.0000 0.0000 'International Tables Vol C Tables 4.2.6.8 and 6.1.1.4'
N N 0.0311 0.0180 'International Tables Vol C Tables 4.2.6.8 and 6.1.1.4'
S S 0.3331 0.5567 'International Tables Vol C Tables 4.2.6.8 and 6.1.1.4'

loop_
_geom_angle_atom_site_label_1
_geom_angle_atom_site_label_2
_geom_angle_atom_site_label_3
_geom_angle
N2 C1 S2 124.23(11)
N2 C1 S1 112.10(10)
S2 C1 S1 123.67(9)
C1 S1 C11 102.69(7)
N2 C2 H2A 109.5
N2 C2 H2B 109.5
H2A C2 H2B 109.5
N2 C2 H2C 109.5
H2A C2 H2C 109.5
H2B C2 H2C 109.5
C1 N2 N3 118.75(12)
C1 N2 C2 123.12(12)
N3 N2 C2 115.15(12)
C4 N3 N2 112.75(11)
N3 C4 N5 127.57(14)
N3 C4 C41 115.85(12)
N5 C4 C41 116.57(13)
C4 N5 H5A 122.6(14)
C4 N5 H5B 118.5(15)
H5A N5 H5B 118(2)
S1 C11 H11A 109.5
S1 C11 H11B 109.5
H11A C11 H11B 109.5
S1 C11 H11C 109.5
H11A C11 H11C 109.5
H11B C11 H11C 109.5
N42 C41 C46 123.67(13)
N42 C41 C4 115.47(12)
C46 C41 C4 120.85(13)
C41 N42 C43 117.22(13)
N42 C43 C44 123.42(15)
N42 C43 H43 118.3
C44 C43 H43 118.3
C45 C44 C43 118.43(14)
C45 C44 H44 120.8
C43 C44 H44 120.8
C44 C45 C46 119.14(14)
C44 C45 H45 120.4
C46 C45 H45 120.4
C45 C46 C41 118.12(14)
C45 C46 H46 120.9
C41 C46 H46 120.9

loop_
_geom_bond_atom_site_label_1
_geom_bond_atom_site_label_2
_geom_bond_distance
C1 N2 1.331(2)
C1 S2 1.6767(14)
C1 S1 1.7663(14)
S1 C11 1.7947(16)
C2 N2 1.4626(19)
C2 H2A 0.9600
C2 H2B 0.9600
C2 H2C 0.9600
N2 N3 1.4273(17)
N3 C4 1.3073(19)
C4 N5 1.3292(19)
C4 C41 1.4991(19)
N5 H5A 0.86(2)
N5 H5B 0.80(2)
C11 H11A 0.9600
C11 H11B 0.9600
C11 H11C 0.9600
C41 N42 1.3373(19)
C41 C46 1.388(2)
N42 C43 1.338(2)
C43 C44 1.388(2)
C43 H43 0.9300
C44 C45 1.383(2)
C44 H44 0.9300
C45 C46 1.387(2)
C45 H45 0.9300
C46 H46 0.9300

loop_
_geom_hbond_atom_site_label_D
_geom_hbond_atom_site_label_H
_geom_hbond_atom_site_label_A
_geom_hbond_site_symmetry_A
_geom_hbond_distance_DH
_geom_hbond_distance_HA
_geom_hbond_distance_DA
_geom_hbond_angle_DHA
N5 H5B S2 1_655 0.80(2) 2.88(2) 3.5431(14) 141.3(19)
N5 H5A S2 2_656 0.86(2) 2.66(2) 3.3798(14) 141.5(18)

_cod_database_fobs_code 2021048
